data_7025848
loop_
_publ_author_name
'Clark, Lawrence'
'Deacon, Glen B.'
'Forsyth, Craig M.'
'Junk, Peter C.'
'Mountford, Philip'
'Townley, Josh P.'

_publ_section_title
;
 Low-coordinate rare-earth complexes of the asymmetric
 2,4-di-tert-butylphenolate ligand prepared by redox
 transmetallation/protolysis reactions, and their reactivity towards
 ring-opening polymerisation.
;
_journal_issue 29
_journal_name_full 'Dalton transactions (Cambridge, England : 2003)'
_journal_page_first 6693
_journal_page_last 6704
_journal_paper_doi 10.1039/c0dt00023j
_journal_volume 39
_journal_year 2010
_chemical_formula_moiety 'C54 H87 Gd O6, C7 H11 O0.5'
_chemical_formula_sum 'C61 H98 Gd O6.5'
_chemical_formula_weight 1092.64
_chemical_name_systematic
;
?
;
_space_group_IT_number 14
_symmetry_cell_setting monoclinic
_symmetry_space_group_name_Hall '-P 2yn'
_symmetry_space_group_name_H-M 'P 1 21/n 1'
_atom_sites_solution_hydrogens geom
_atom_sites_solution_primary direct
_atom_sites_solution_secondary difmap
_audit_creation_method SHELXL-97
_cell_angle_alpha 90.00
_cell_angle_beta 105.778(2)
_cell_angle_gamma 90.00
_cell_formula_units_Z 4
_cell_length_a 24.1258(14)
_cell_length_b 9.3193(6)
_cell_length_c 27.4879(15)
_cell_measurement_reflns_used 9852
_cell_measurement_temperature 123(2)
_cell_measurement_theta_max 30.25
_cell_measurement_theta_min 2.41
_cell_volume 5947.4(6)
_computing_cell_refinement 'Bruker Apex2 v2.0'
_computing_data_collection 'Bruker Apex2 v2.0'
_computing_data_reduction 'Bruker Apex2 v2.0'
_computing_molecular_graphics X-Seed
_computing_publication_material CIFTAB
_computing_structure_refinement 'SHELXL-97 (Sheldrick, 1997)'
_computing_structure_solution 'SHELXS-97 (Sheldrick, 1990)'
_diffrn_ambient_temperature 123(2)
_diffrn_measured_fraction_theta_full 0.999
_diffrn_measured_fraction_theta_max 0.999
_diffrn_measurement_device_type 'Bruker X8 Apex CCD'
_diffrn_measurement_method 'thin slice phi and omega scans'
_diffrn_radiation_monochromator graphite
_diffrn_radiation_source 'fine-focus sealed tube'
_diffrn_radiation_type MoK\a
_diffrn_radiation_wavelength 0.71073
_diffrn_reflns_av_R_equivalents 0.0836
_diffrn_reflns_av_sigmaI/netI 0.0539
_diffrn_reflns_limit_h_max 28
_diffrn_reflns_limit_h_min -28
_diffrn_reflns_limit_k_max 11
_diffrn_reflns_limit_k_min -11
_diffrn_reflns_limit_l_max 32
_diffrn_reflns_limit_l_min -32
_diffrn_reflns_number 72464
_diffrn_reflns_theta_full 25.00
_diffrn_reflns_theta_max 25.00
_diffrn_reflns_theta_min 2.35
_diffrn_standards_number 0
_exptl_absorpt_coefficient_mu 1.162
_exptl_absorpt_correction_T_max 0.95
_exptl_absorpt_correction_T_min 0.70
_exptl_absorpt_correction_type multi-scan
_exptl_absorpt_process_details SADABS
_exptl_crystal_colour colourless
_exptl_crystal_density_diffrn 1.220
_exptl_crystal_density_method 'not measured'
_exptl_crystal_description block
_exptl_crystal_F_000 2320
_exptl_crystal_size_max 0.25
_exptl_crystal_size_mid 0.15
_exptl_crystal_size_min 0.04
_refine_diff_density_max 2.034
_refine_diff_density_min -3.986
_refine_diff_density_rms 0.136
_refine_ls_extinction_method none
_refine_ls_goodness_of_fit_ref 1.220
_refine_ls_hydrogen_treatment constr
_refine_ls_matrix_type full
_refine_ls_number_parameters 729
_refine_ls_number_reflns 10451
_refine_ls_number_restraints 36
_refine_ls_restrained_S_all 1.220
_refine_ls_R_factor_all 0.0750
_refine_ls_R_factor_gt 0.0626
_refine_ls_shift/su_max 0.002
_refine_ls_shift/su_mean 0.000
_refine_ls_structure_factor_coef Fsqd
_refine_ls_weighting_details 'calc w=1/[\s^2^(Fo^2^)+(0.0409P)^2^+31.3948P] where P=(Fo^2^+2Fc^2^)/3'
_refine_ls_weighting_scheme calc
_refine_ls_wR_factor_gt 0.1288
_refine_ls_wR_factor_ref 0.1332
_reflns_number_gt 8825
_reflns_number_total 10451
_reflns_threshold_expression >2sigma(I)
_cod_data_source_file c0dt00023j.txt
_cod_data_source_block josh04
_cod_original_sg_symbol_H-M 'P 21/n'
_cod_original_formula_sum 'C61 H98 Gd O6.50'
_cod_database_code 7025848

loop_
_symmetry_equiv_pos_as_xyz
'x, y, z'
'-x+1/2, y+1/2, -z+1/2'
'-x, -y, -z'
'x-1/2, -y-1/2, z-1/2'

loop_
_atom_site_label
_atom_site_type_symbol
_atom_site_fract_x
_atom_site_fract_y
_atom_site_fract_z
_atom_site_U_iso_or_equiv
_atom_site_adp_type
_atom_site_occupancy
_atom_site_symmetry_multiplicity
_atom_site_calc_flag
_atom_site_refinement_flags
_atom_site_disorder_assembly
_atom_site_disorder_group
Gd1 Gd 0.964686(11) 0.06619(3) 0.766918(10) 0.00958(9) Uani 1 1 d . . .
O1 O 1.04294(16) 0.1800(4) 0.76694(15) 0.0160(9) Uani 1 1 d . . .
O2 O 0.89662(17) -0.0598(5) 0.71748(15) 0.0209(9) Uani 1 1 d . . .
O3 O 0.97334(18) -0.0413(4) 0.83829(14) 0.0159(9) Uani 1 1 d . . .
O4 O 0.93294(17) 0.2598(5) 0.81484(16) 0.0184(9) Uani 1 1 d . . .
O5 O 0.91743(18) 0.2435(5) 0.69941(16) 0.0218(10) Uani 1 1 d . . .
O6 O 1.02161(18) -0.1325(5) 0.74799(17) 0.0219(10) Uani 1 1 d . . .
O61 O 1.087(2) -0.058(5) 0.608(2) 0.127(8) Uani 0.50 1 d P A -1
H61 H 1.1109 -0.1058 0.5981 0.153 Uiso 0.50 1 calc PR A -1
C1 C 1.0873(2) 0.2335(6) 0.7519(2) 0.0140(13) Uani 1 1 d . . .
C2 C 1.1348(2) 0.3021(6) 0.7855(2) 0.0137(12) Uani 1 1 d . . .
C3 C 1.1772(3) 0.3582(6) 0.7649(3) 0.0190(14) Uani 1 1 d . . .
H3 H 1.2092 0.4050 0.7872 0.023 Uiso 1 1 calc R . .
C4 C 1.1759(3) 0.3502(7) 0.7141(3) 0.0219(14) Uani 1 1 d . . .
C5 C 1.1297(3) 0.2776(8) 0.6827(3) 0.0263(15) Uani 1 1 d . . .
H5 H 1.1278 0.2662 0.6479 0.032 Uiso 1 1 calc R . .
C6 C 1.0866(3) 0.2219(7) 0.7012(2) 0.0193(14) Uani 1 1 d . . .
H6 H 1.0552 0.1738 0.6786 0.023 Uiso 1 1 calc R . .
C7 C 1.1401(3) 0.3142(7) 0.8422(2) 0.0220(14) Uani 1 1 d . . .
C8 C 1.1416(3) 0.1642(8) 0.8657(3) 0.0273(16) Uani 1 1 d . . .
H8A H 1.1066 0.1117 0.8486 0.041 Uiso 1 1 calc R . .
H8B H 1.1439 0.1735 0.9017 0.041 Uiso 1 1 calc R . .
H8C H 1.1754 0.1117 0.8619 0.041 Uiso 1 1 calc R . .
C9 C 1.0885(3) 0.3980(8) 0.8506(3) 0.0283(17) Uani 1 1 d . . .
H9A H 1.0877 0.4944 0.8361 0.042 Uiso 1 1 calc R . .
H9B H 1.0923 0.4055 0.8869 0.042 Uiso 1 1 calc R . .
H9C H 1.0527 0.3475 0.8340 0.042 Uiso 1 1 calc R . .
C10 C 1.1952(3) 0.3935(8) 0.8714(3) 0.0332(18) Uani 1 1 d . . .
H10A H 1.2290 0.3418 0.8674 0.050 Uiso 1 1 calc R . .
H10B H 1.1965 0.3983 0.9073 0.050 Uiso 1 1 calc R . .
H10C H 1.1950 0.4910 0.8579 0.050 Uiso 1 1 calc R . .
C11 C 1.2230(3) 0.4150(8) 0.6929(3) 0.0296(16) Uani 1 1 d . . .
C12 C 1.2712(3) 0.4816(9) 0.7340(3) 0.043(2) Uani 1 1 d . . .
H12A H 1.3003 0.5212 0.7190 0.065 Uiso 1 1 calc R . .
H12B H 1.2888 0.4081 0.7589 0.065 Uiso 1 1 calc R . .
H12C H 1.2555 0.5585 0.7507 0.065 Uiso 1 1 calc R . .
C13 C 1.1954(4) 0.5305(9) 0.6539(4) 0.054(3) Uani 1 1 d . . .
H13A H 1.1818 0.6101 0.6710 0.081 Uiso 1 1 calc R . .
H13B H 1.1628 0.4890 0.6284 0.081 Uiso 1 1 calc R . .
H13C H 1.2240 0.5662 0.6375 0.081 Uiso 1 1 calc R . .
C14 C 1.2488(3) 0.2997(8) 0.6659(3) 0.0333(18) Uani 1 1 d . . .
H14A H 1.2774 0.3435 0.6511 0.050 Uiso 1 1 calc R . .
H14B H 1.2182 0.2560 0.6391 0.050 Uiso 1 1 calc R . .
H14C H 1.2674 0.2257 0.6903 0.050 Uiso 1 1 calc R . .
C15 C 0.8758(2) -0.1096(6) 0.6702(2) 0.0170(13) Uani 1 1 d . . .
C16 C 0.8231(2) -0.1852(6) 0.6539(2) 0.0163(13) Uani 1 1 d . . .
C17 C 0.8055(3) -0.2272(7) 0.6032(2) 0.0203(14) Uani 1 1 d . . .
H17 H 0.7701 -0.2778 0.5922 0.024 Uiso 1 1 calc R . .
C18 C 0.8357(3) -0.2008(7) 0.5677(2) 0.0255(15) Uani 1 1 d . B .
C19 C 0.8881(3) -0.1283(8) 0.5849(3) 0.0269(16) Uani 1 1 d . . .
H19 H 0.9105 -0.1080 0.5622 0.032 Uiso 1 1 calc R . .
C20 C 0.9072(3) -0.0863(7) 0.6348(2) 0.0234(15) Uani 1 1 d . . .
H20 H 0.9434 -0.0394 0.6457 0.028 Uiso 1 1 calc R . .
C21 C 0.7877(3) -0.2214(7) 0.6912(2) 0.0217(14) Uani 1 1 d . . .
C22 C 0.7323(3) -0.3036(9) 0.6655(3) 0.0338(18) Uani 1 1 d . . .
H22A H 0.7091 -0.2468 0.6373 0.051 Uiso 1 1 calc R . .
H22B H 0.7103 -0.3210 0.6901 0.051 Uiso 1 1 calc R . .
H22C H 0.7423 -0.3956 0.6528 0.051 Uiso 1 1 calc R . .
C23 C 0.7702(3) -0.0843(7) 0.7139(2) 0.0228(14) Uani 1 1 d . . .
H23A H 0.8047 -0.0291 0.7305 0.034 Uiso 1 1 calc R . .
H23B H 0.7494 -0.1097 0.7388 0.034 Uiso 1 1 calc R . .
H23C H 0.7452 -0.0263 0.6870 0.034 Uiso 1 1 calc R . .
C24 C 0.8241(3) -0.3175(7) 0.7333(3) 0.0266(15) Uani 1 1 d . . .
H24A H 0.8318 -0.4090 0.7188 0.040 Uiso 1 1 calc R . .
H24B H 0.8030 -0.3354 0.7585 0.040 Uiso 1 1 calc R . .
H24C H 0.8606 -0.2695 0.7494 0.040 Uiso 1 1 calc R . .
C25 C 0.8135(3) -0.2485(8) 0.5121(3) 0.0338(18) Uani 1 1 d . . .
C26 C 0.7457(9) -0.291(3) 0.4997(6) 0.070(8) Uani 0.54(2) 1 d P B 1
H26D H 0.7307 -0.3120 0.4636 0.105 Uiso 0.54(2) 1 calc PR B 1
H26E H 0.7242 -0.2099 0.5085 0.105 Uiso 0.54(2) 1 calc PR B 1
H26F H 0.7412 -0.3750 0.5196 0.105 Uiso 0.54(2) 1 calc PR B 1
C27 C 0.8441(15) -0.365(3) 0.5013(8) 0.109(17) Uani 0.54(2) 1 d P B 1
H27A H 0.8306 -0.3871 0.4651 0.163 Uiso 0.54(2) 1 calc PR B 1
H27B H 0.8381 -0.4481 0.5210 0.163 Uiso 0.54(2) 1 calc PR B 1
H27C H 0.8852 -0.3411 0.5101 0.163 Uiso 0.54(2) 1 calc PR B 1
C28 C 0.8099(10) -0.113(2) 0.4790(6) 0.059(7) Uani 0.54(2) 1 d P B 1
H28A H 0.8488 -0.0780 0.4816 0.089 Uiso 0.54(2) 1 calc PR B 1
H28B H 0.7879 -0.0389 0.4908 0.089 Uiso 0.54(2) 1 calc PR B 1
H28C H 0.7907 -0.1372 0.4438 0.089 Uiso 0.54(2) 1 calc PR B 1
C29 C 0.9430(3) -0.1043(6) 0.8666(2) 0.0161(13) Uani 1 1 d . . .
C30 C 0.9680(2) -0.1689(6) 0.9138(2) 0.0131(12) Uani 1 1 d . . .
C31 C 0.9319(2) -0.2302(6) 0.9397(2) 0.0133(12) Uani 1 1 d . . .
H31 H 0.9493 -0.2737 0.9715 0.016 Uiso 1 1 calc R . .
C32 C 0.8718(3) -0.2323(7) 0.9224(2) 0.0165(13) Uani 1 1 d . . .
C33 C 0.8482(3) -0.1659(7) 0.8761(2) 0.0199(14) Uani 1 1 d . . .
H33 H 0.8075 -0.1628 0.8628 0.024 Uiso 1 1 calc R . .
C34 C 0.8824(3) -0.1044(6) 0.8490(2) 0.0194(14) Uani 1 1 d . . .
H34 H 0.8645 -0.0607 0.8173 0.023 Uiso 1 1 calc R . .
C35 C 1.0340(3) -0.1712(7) 0.9361(2) 0.0180(13) Uani 1 1 d . . .
C36 C 1.0573(3) -0.0179(7) 0.9442(3) 0.0230(15) Uani 1 1 d . . .
H36A H 1.0993 -0.0206 0.9579 0.034 Uiso 1 1 calc R . .
H36B H 1.0403 0.0318 0.9681 0.034 Uiso 1 1 calc R . .
H36C H 1.0474 0.0334 0.9119 0.034 Uiso 1 1 calc R . .
C37 C 1.0625(3) -0.2492(8) 0.8999(3) 0.0292(17) Uani 1 1 d . . .
H37A H 1.1044 -0.2473 0.9140 0.044 Uiso 1 1 calc R . .
H37B H 1.0521 -0.2011 0.8670 0.044 Uiso 1 1 calc R . .
H37C H 1.0492 -0.3489 0.8958 0.044 Uiso 1 1 calc R . .
C38 C 1.0526(3) -0.2476(8) 0.9873(3) 0.0313(17) Uani 1 1 d . . .
H38A H 1.0392 -0.3472 0.9834 0.047 Uiso 1 1 calc R . .
H38B H 1.0359 -0.1984 1.0115 0.047 Uiso 1 1 calc R . .
H38C H 1.0947 -0.2460 0.9998 0.047 Uiso 1 1 calc R . .
C39 C 0.8330(3) -0.2974(7) 0.9523(2) 0.0213(14) Uani 1 1 d . . .
C40 C 0.7915(3) -0.4060(8) 0.9189(3) 0.0312(17) Uani 1 1 d . . .
H40A H 0.8136 -0.4859 0.9104 0.047 Uiso 1 1 calc R . .
H40B H 0.7696 -0.3586 0.8877 0.047 Uiso 1 1 calc R . .
H40C H 0.7648 -0.4426 0.9372 0.047 Uiso 1 1 calc R . .
C41 C 0.7970(3) -0.1783(8) 0.9677(3) 0.0285(16) Uani 1 1 d . . .
H41A H 0.7746 -0.1281 0.9374 0.043 Uiso 1 1 calc R . .
H41B H 0.8227 -0.1100 0.9901 0.043 Uiso 1 1 calc R . .
H41C H 0.7709 -0.2207 0.9854 0.043 Uiso 1 1 calc R . .
C42 C 0.8672(3) -0.3739(8) 1.0000(3) 0.0303(17) Uani 1 1 d . . .
H42A H 0.8407 -0.4131 1.0180 0.046 Uiso 1 1 calc R . .
H42B H 0.8934 -0.3056 1.0219 0.046 Uiso 1 1 calc R . .
H42C H 0.8896 -0.4521 0.9908 0.046 Uiso 1 1 calc R . .
C43 C 0.9192(4) 0.4064(8) 0.7988(3) 0.047(2) Uani 1 1 d . . .
H43A H 0.9498 0.4466 0.7851 0.057 Uiso 1 1 calc R . .
H43B H 0.8824 0.4095 0.7719 0.057 Uiso 1 1 calc R . .
C44 C 0.9145(5) 0.4888(9) 0.8410(3) 0.056(3) Uani 1 1 d . . .
H44A H 0.8736 0.5111 0.8379 0.067 Uiso 1 1 calc R . .
H44B H 0.9357 0.5803 0.8424 0.067 Uiso 1 1 calc R . .
C45 C 0.9388(4) 0.4055(7) 0.8868(3) 0.038(2) Uani 1 1 d . . .
H45A H 0.9142 0.4129 0.9103 0.046 Uiso 1 1 calc R . .
H45B H 0.9780 0.4394 0.9042 0.046 Uiso 1 1 calc R . .
C46 C 0.9403(4) 0.2551(8) 0.8688(3) 0.0348(18) Uani 1 1 d . . .
H46A H 0.9776 0.2098 0.8860 0.042 Uiso 1 1 calc R . .
H46B H 0.9090 0.1983 0.8764 0.042 Uiso 1 1 calc R . .
C47 C 0.8561(3) 0.2497(8) 0.6725(3) 0.0306(17) Uani 1 1 d . . .
H47A H 0.8335 0.2863 0.6950 0.037 Uiso 1 1 calc R . .
H47B H 0.8416 0.1533 0.6603 0.037 Uiso 1 1 calc R . .
C48 C 0.8514(5) 0.3485(13) 0.6295(4) 0.082(4) Uani 1 1 d . . .
H48A H 0.8172 0.4111 0.6245 0.099 Uiso 1 1 calc R . .
H48B H 0.8487 0.2945 0.5979 0.099 Uiso 1 1 calc R . .
C49 C 0.9063(5) 0.4357(15) 0.6446(5) 0.106(6) Uani 1 1 d . . .
H49A H 0.9195 0.4613 0.6146 0.127 Uiso 1 1 calc R . .
H49B H 0.9005 0.5249 0.6622 0.127 Uiso 1 1 calc R . .
C50 C 0.9453(3) 0.3476(11) 0.6764(4) 0.061(3) Uani 1 1 d . . .
H50A H 0.9715 0.4061 0.7031 0.074 Uiso 1 1 calc R . .
H50B H 0.9689 0.2983 0.6572 0.074 Uiso 1 1 calc R . .
C51 C 1.0835(3) -0.1350(8) 0.7551(4) 0.040(2) Uani 1 1 d . . .
H51A H 1.0940 -0.0702 0.7305 0.048 Uiso 1 1 calc R . .
H51B H 1.1036 -0.1022 0.7897 0.048 Uiso 1 1 calc R . .
C52 C 1.0998(4) -0.2788(10) 0.7477(6) 0.096(5) Uani 1 1 d . . .
H52A H 1.1207 -0.3224 0.7804 0.115 Uiso 1 1 calc R . .
H52B H 1.1252 -0.2806 0.7248 0.115 Uiso 1 1 calc R . .
C53 C 1.0452(4) -0.3595(9) 0.7248(4) 0.056(3) Uani 1 1 d . . .
H53A H 1.0352 -0.3569 0.6874 0.067 Uiso 1 1 calc R . .
H53B H 1.0483 -0.4607 0.7362 0.067 Uiso 1 1 calc R . .
C54 C 1.0022(3) -0.2803(7) 0.7440(3) 0.0327(18) Uani 1 1 d . . .
H54A H 0.9633 -0.2888 0.7202 0.039 Uiso 1 1 calc R . .
H54B H 1.0011 -0.3177 0.7774 0.039 Uiso 1 1 calc R . .
C55 C 1.0490(7) 0.0057(19) 0.5677(5) 0.061(6) Uani 0.50 1 d PD A -1
C56 C 1.030(2) -0.077(3) 0.5232(10) 0.063(9) Uani 0.50 1 d PD A -1
C57 C 0.9901(8) -0.0184(17) 0.4810(5) 0.044(4) Uani 0.50 1 d PD A -1
H57 H 0.9766 -0.0747 0.4513 0.052 Uiso 0.50 1 calc PR A -1
C58 C 0.9697(19) 0.122(3) 0.4820(7) 0.034(6) Uani 0.50 1 d PD A -1
C59 C 0.9888(8) 0.2054(16) 0.5262(5) 0.066(6) Uani 0.50 1 d PD A -1
H59 H 0.9752 0.3007 0.5272 0.079 Uiso 0.50 1 calc PR A -1
C60 C 1.0282(8) 0.146(2) 0.5689(5) 0.074(7) Uani 0.50 1 d PD A -1
H60 H 1.0408 0.2015 0.5989 0.089 Uiso 0.50 1 calc PR A -1
C61 C 1.0520(9) -0.231(3) 0.5192(9) 0.075(7) Uani 0.50 1 d PD A -1
C62 C 1.0247(12) -0.308(3) 0.4666(9) 0.110(11) Uani 0.50 1 d PD A -1
H62A H 1.0327 -0.2505 0.4393 0.165 Uiso 0.50 1 calc PR A -1
H62B H 0.9830 -0.3166 0.4610 0.165 Uiso 0.50 1 calc PR A -1
H62C H 1.0417 -0.4034 0.4669 0.165 Uiso 0.50 1 calc PR A -1
C63 C 1.0391(19) -0.337(6) 0.5595(10) 0.150(19) Uani 0.50 1 d PDU A -1
H63A H 1.0551 -0.2974 0.5935 0.224 Uiso 0.50 1 calc PR A -1
H63B H 1.0570 -0.4302 0.5571 0.224 Uiso 0.50 1 calc PR A -1
H63C H 0.9974 -0.3492 0.5531 0.224 Uiso 0.50 1 calc PR A -1
C64 C 1.1180(12) -0.235(6) 0.5269(15) 0.19(2) Uani 0.50 1 d PDU A -1
H64A H 1.1279 -0.1797 0.5002 0.284 Uiso 0.50 1 calc PR A -1
H64B H 1.1305 -0.3350 0.5256 0.284 Uiso 0.50 1 calc PR A -1
H64C H 1.1375 -0.1940 0.5599 0.284 Uiso 0.50 1 calc PR A -1
C65 C 0.9267(8) 0.191(2) 0.4366(6) 0.046(4) Uani 0.50 1 d PD A -1
C66 C 0.908(3) 0.085(7) 0.392(3) 0.127(8) Uani 0.50 1 d PD A -1
H66A H 0.9422 0.0530 0.3820 0.191 Uiso 0.50 1 calc PR A -1
H66B H 0.8813 0.1324 0.3634 0.191 Uiso 0.50 1 calc PR A -1
H66C H 0.8893 0.0017 0.4025 0.191 Uiso 0.50 1 calc PR A -1
C67 C 0.8744(7) 0.232(2) 0.4545(10) 0.054(6) Uani 0.50 1 d PD A -1
H67A H 0.8455 0.2775 0.4268 0.081 Uiso 0.50 1 calc PR A -1
H67B H 0.8861 0.2991 0.4829 0.081 Uiso 0.50 1 calc PR A -1
H67C H 0.8580 0.1456 0.4655 0.081 Uiso 0.50 1 calc PR A -1
C68 C 0.9562(8) 0.318(3) 0.4226(12) 0.072(8) Uani 0.50 1 d PD A -1
H68A H 0.9916 0.2876 0.4146 0.108 Uiso 0.50 1 calc PR A -1
H68B H 0.9659 0.3858 0.4510 0.108 Uiso 0.50 1 calc PR A -1
H68C H 0.9307 0.3653 0.3930 0.108 Uiso 0.50 1 calc PR A -1
C261 C 0.7660(11) -0.164(3) 0.4852(7) 0.065(10) Uani 0.46(2) 1 d P B 2
H26A H 0.7517 -0.2009 0.4506 0.097 Uiso 0.46(2) 1 calc PR B 2
H26B H 0.7784 -0.0642 0.4841 0.097 Uiso 0.46(2) 1 calc PR B 2
H26C H 0.7353 -0.1688 0.5022 0.097 Uiso 0.46(2) 1 calc PR B 2
C271 C 0.7979(16) -0.408(3) 0.5090(8) 0.080(12) Uani 0.46(2) 1 d P B 2
H27D H 0.8315 -0.4646 0.5271 0.119 Uiso 0.46(2) 1 calc PR B 2
H27E H 0.7858 -0.4384 0.4735 0.119 Uiso 0.46(2) 1 calc PR B 2
H27F H 0.7662 -0.4245 0.5245 0.119 Uiso 0.46(2) 1 calc PR B 2
C281 C 0.8637(9) -0.239(3) 0.4841(7) 0.061(9) Uani 0.46(2) 1 d P B 2
H28D H 0.8967 -0.2969 0.5026 0.091 Uiso 0.46(2) 1 calc PR B 2
H28E H 0.8757 -0.1392 0.4829 0.091 Uiso 0.46(2) 1 calc PR B 2
H28F H 0.8494 -0.2763 0.4496 0.091 Uiso 0.46(2) 1 calc PR B 2

loop_
_atom_site_aniso_label
_atom_site_aniso_U_11
_atom_site_aniso_U_22
_atom_site_aniso_U_33
_atom_site_aniso_U_23
_atom_site_aniso_U_13
_atom_site_aniso_U_12
Gd1 0.00338(14) 0.01104(15) 0.01371(14) -0.00141(13) 0.00130(10) -0.00314(12)
O1 0.0047(19) 0.018(2) 0.026(2) -0.0002(19) 0.0052(17) -0.0077(17)
O2 0.015(2) 0.025(2) 0.021(2) -0.005(2) 0.0016(17) -0.005(2)
O3 0.021(2) 0.012(2) 0.015(2) 0.0030(17) 0.0042(17) -0.0007(17)
O4 0.014(2) 0.019(2) 0.021(2) -0.0017(18) 0.0025(18) 0.0039(18)
O5 0.012(2) 0.030(3) 0.020(2) 0.0056(19) -0.0019(18) -0.0044(19)
O6 0.012(2) 0.018(2) 0.037(3) -0.002(2) 0.009(2) -0.0038(18)
O61 0.107(14) 0.19(2) 0.064(7) 0.012(12) -0.008(7) 0.042(14)
C1 0.010(3) 0.007(3) 0.028(3) 0.001(2) 0.010(3) 0.000(2)
C2 0.007(3) 0.006(3) 0.029(3) -0.002(3) 0.006(2) 0.002(2)
C3 0.010(3) 0.011(3) 0.037(4) -0.007(3) 0.007(3) -0.003(2)
C4 0.016(3) 0.020(4) 0.033(4) -0.004(3) 0.014(3) -0.001(3)
C5 0.026(4) 0.032(4) 0.026(4) -0.003(3) 0.015(3) -0.004(3)
C6 0.011(3) 0.019(3) 0.027(3) -0.010(3) 0.004(3) -0.002(3)
C7 0.014(3) 0.029(4) 0.026(3) -0.009(3) 0.010(3) -0.003(3)
C8 0.019(3) 0.040(4) 0.025(4) -0.002(3) 0.009(3) 0.002(3)
C9 0.020(4) 0.033(4) 0.032(4) -0.014(3) 0.007(3) 0.007(3)
C10 0.022(4) 0.043(5) 0.035(4) -0.014(3) 0.007(3) -0.013(3)
C11 0.023(4) 0.024(4) 0.051(4) -0.002(3) 0.025(3) -0.007(3)
C12 0.034(4) 0.041(5) 0.070(6) -0.021(4) 0.040(4) -0.019(4)
C13 0.041(5) 0.040(5) 0.097(7) 0.027(5) 0.045(5) 0.006(4)
C14 0.024(4) 0.042(5) 0.040(4) -0.006(4) 0.022(3) -0.007(3)
C15 0.008(3) 0.014(3) 0.029(3) -0.003(3) 0.004(3) -0.001(2)
C16 0.012(3) 0.011(3) 0.022(3) 0.003(3) -0.001(2) 0.002(2)
C17 0.017(3) 0.014(3) 0.023(3) 0.001(3) -0.007(3) -0.005(3)
C18 0.032(4) 0.016(3) 0.025(3) 0.003(3) 0.000(3) 0.004(3)
C19 0.024(4) 0.033(4) 0.027(4) 0.000(3) 0.012(3) -0.004(3)
C20 0.015(3) 0.027(4) 0.027(3) -0.005(3) 0.004(3) -0.008(3)
C21 0.009(3) 0.027(4) 0.026(3) 0.004(3) -0.001(3) -0.005(3)
C22 0.024(4) 0.043(5) 0.031(4) 0.002(4) 0.001(3) -0.024(3)
C23 0.011(3) 0.028(4) 0.030(3) 0.008(3) 0.006(3) 0.001(3)
C24 0.021(4) 0.022(4) 0.033(4) 0.002(3) 0.001(3) -0.004(3)
C25 0.045(5) 0.033(4) 0.020(4) 0.000(3) 0.002(3) -0.004(4)
C26 0.076(15) 0.10(2) 0.028(9) -0.015(11) 0.000(9) -0.042(14)
C27 0.16(3) 0.10(3) 0.035(12) -0.041(15) -0.025(17) 0.08(3)
C28 0.068(15) 0.078(14) 0.021(8) 0.000(8) -0.007(8) -0.012(11)
C29 0.018(3) 0.007(3) 0.022(3) -0.003(2) 0.003(3) 0.001(2)
C30 0.010(3) 0.010(3) 0.017(3) -0.005(2) 0.001(2) 0.001(2)
C31 0.015(3) 0.012(3) 0.012(3) 0.001(2) 0.002(2) 0.002(2)
C32 0.014(3) 0.015(3) 0.021(3) -0.003(3) 0.005(3) -0.001(2)
C33 0.009(3) 0.022(4) 0.025(3) -0.005(3) -0.002(3) -0.001(3)
C34 0.019(3) 0.013(3) 0.023(3) 0.006(3) 0.000(3) 0.002(2)
C35 0.008(3) 0.018(3) 0.026(3) -0.003(3) 0.002(3) -0.001(2)
C36 0.011(3) 0.024(4) 0.032(4) -0.005(3) 0.001(3) -0.004(3)
C37 0.013(3) 0.031(4) 0.043(4) -0.005(3) 0.008(3) 0.010(3)
C38 0.017(4) 0.041(5) 0.032(4) 0.012(3) -0.002(3) 0.006(3)
C39 0.020(3) 0.024(4) 0.021(3) -0.005(3) 0.007(3) -0.004(3)
C40 0.029(4) 0.032(4) 0.037(4) -0.013(3) 0.014(3) -0.017(3)
C41 0.014(3) 0.037(4) 0.036(4) -0.010(3) 0.009(3) 0.000(3)
C42 0.024(4) 0.037(4) 0.033(4) 0.006(3) 0.013(3) -0.005(3)
C43 0.080(7) 0.020(4) 0.033(4) -0.003(3) -0.002(4) 0.028(4)
C44 0.103(8) 0.023(4) 0.033(5) -0.005(4) 0.004(5) 0.019(5)
C45 0.068(6) 0.016(4) 0.036(4) -0.001(3) 0.022(4) 0.004(3)
C46 0.056(5) 0.022(4) 0.030(4) 0.000(3) 0.018(4) 0.006(3)
C47 0.014(3) 0.033(4) 0.034(4) 0.000(3) -0.012(3) 0.003(3)
C48 0.068(7) 0.080(8) 0.065(7) 0.035(6) -0.039(6) -0.030(6)
C49 0.066(8) 0.115(11) 0.104(9) 0.077(9) -0.033(7) -0.040(8)
C50 0.025(4) 0.072(7) 0.083(7) 0.059(6) 0.008(4) -0.008(4)
C51 0.021(4) 0.029(4) 0.080(6) -0.010(4) 0.029(4) -0.002(3)
C52 0.029(5) 0.039(6) 0.213(15) -0.055(8) 0.022(7) 0.003(4)
C53 0.037(5) 0.024(4) 0.097(8) -0.025(5) 0.001(5) 0.005(4)
C54 0.028(4) 0.018(4) 0.043(4) -0.001(3) -0.006(3) -0.011(3)
C55 0.029(10) 0.118(19) 0.032(9) 0.015(11) 0.004(8) 0.008(11)
C56 0.044(16) 0.06(2) 0.09(2) 0.023(15) 0.029(17) 0.012(18)
C57 0.050(12) 0.047(11) 0.034(8) 0.003(8) 0.013(9) 0.010(9)
C58 0.040(13) 0.044(15) 0.020(9) 0.007(8) 0.013(9) 0.014(14)
C59 0.075(15) 0.080(17) 0.044(11) -0.022(12) 0.017(11) -0.012(13)
C60 0.059(14) 0.11(2) 0.049(12) -0.020(13) -0.001(10) 0.006(13)
C61 0.056(14) 0.078(18) 0.097(19) 0.042(15) 0.031(14) 0.022(12)
C62 0.18(3) 0.039(14) 0.13(2) -0.027(15) 0.07(2) 0.020(17)
C63 0.150(19) 0.150(19) 0.150(19) 0.0001(10) 0.041(5) 0.0000(10)
C64 0.19(2) 0.19(2) 0.19(2) 0.0000(10) 0.052(6) 0.0001(10)
C65 0.048(11) 0.055(11) 0.035(9) 0.007(9) 0.014(8) 0.002(9)
C66 0.107(14) 0.19(2) 0.064(7) 0.012(12) -0.008(7) 0.042(14)
C67 0.031(10) 0.043(11) 0.096(17) -0.004(11) 0.032(10) 0.008(8)
C68 0.021(10) 0.069(16) 0.13(2) 0.051(17) 0.020(12) 0.016(9)
C261 0.062(18) 0.09(2) 0.031(11) -0.010(12) -0.006(11) 0.040(16)
C271 0.14(3) 0.064(18) 0.029(11) -0.007(11) 0.008(15) -0.05(2)
C281 0.051(13) 0.11(2) 0.024(10) -0.041(13) 0.021(9) -0.028(14)

loop_
_atom_type_symbol
_atom_type_description
_atom_type_scat_dispersion_real
_atom_type_scat_dispersion_imag
_atom_type_scat_source
C C 0.0033 0.0016 'International Tables Vol C Tables 4.2.6.8 and 6.1.1.4'
H H 0.0000 0.0000 'International Tables Vol C Tables 4.2.6.8 and 6.1.1.4'
O O 0.0106 0.0060 'International Tables Vol C Tables 4.2.6.8 and 6.1.1.4'
Gd Gd -0.1653 3.9035 'International Tables Vol C Tables 4.2.6.8 and 6.1.1.4'

loop_
_geom_angle_atom_site_label_1
_geom_angle_atom_site_label_2
_geom_angle_atom_site_label_3
_geom_angle
O3 Gd1 O1 110.96(15)
O3 Gd1 O2 100.80(16)
O1 Gd1 O2 140.94(15)
O3 Gd1 O6 85.47(15)
O1 Gd1 O6 80.25(15)
O2 Gd1 O6 80.22(15)
O3 Gd1 O4 79.77(14)
O1 Gd1 O4 92.23(15)
O2 Gd1 O4 115.90(15)
O6 Gd1 O4 159.83(14)
O3 Gd1 O5 152.47(15)
O1 Gd1 O5 84.19(14)
O2 Gd1 O5 77.26(16)
O6 Gd1 O5 120.60(15)
O4 Gd1 O5 76.69(14)
C1 O1 Gd1 161.7(4)
C15 O2 Gd1 144.4(4)
C29 O3 Gd1 142.8(4)
C43 O4 C46 107.1(5)
C43 O4 Gd1 127.3(4)
C46 O4 Gd1 123.7(4)
C50 O5 C47 106.5(5)
C50 O5 Gd1 126.9(4)
C47 O5 Gd1 126.3(4)
C54 O6 C51 107.1(5)
C54 O6 Gd1 123.2(4)
C51 O6 Gd1 126.9(4)
O1 C1 C6 118.9(5)
O1 C1 C2 122.7(5)
C6 C1 C2 118.4(5)
C3 C2 C1 117.2(6)
C3 C2 C7 121.1(5)
C1 C2 C7 121.7(5)
C4 C3 C2 124.6(6)
C5 C4 C3 116.6(6)
C5 C4 C11 120.5(6)
C3 C4 C11 122.9(6)
C6 C5 C4 120.9(6)
C5 C6 C1 122.3(6)
C2 C7 C8 110.3(5)
C2 C7 C9 110.0(5)
C8 C7 C9 109.1(5)
C2 C7 C10 112.7(5)
C8 C7 C10 107.4(6)
C9 C7 C10 107.2(6)
C12 C11 C14 108.6(6)
C12 C11 C4 112.1(6)
C14 C11 C4 110.4(6)
C12 C11 C13 109.4(7)
C14 C11 C13 108.0(6)
C4 C11 C13 108.4(6)
O2 C15 C20 119.2(5)
O2 C15 C16 123.0(6)
C20 C15 C16 117.8(6)
C17 C16 C15 117.3(6)
C17 C16 C21 121.9(5)
C15 C16 C21 120.8(5)
C18 C17 C16 125.1(6)
C17 C18 C19 116.6(6)
C17 C18 C25 122.6(6)
C19 C18 C25 120.8(6)
C20 C19 C18 120.0(6)
C19 C20 C15 123.2(6)
C23 C21 C22 107.5(6)
C23 C21 C24 110.1(5)
C22 C21 C24 107.6(6)
C23 C21 C16 110.7(5)
C22 C21 C16 112.0(5)
C24 C21 C16 108.8(5)
C27 C25 C261 136.1(13)
C27 C25 C271 50.8(18)
C261 C25 C271 110.9(18)
C27 C25 C18 112.2(10)
C261 C25 C18 111.7(10)
C271 C25 C18 110.4(10)
C27 C25 C28 117.3(18)
C261 C25 C28 48.1(13)
C271 C25 C28 141.9(12)
C18 C25 C28 107.3(8)
C27 C25 C281 54.8(17)
C261 C25 C281 109.1(16)
C271 C25 C281 103.4(17)
C18 C25 C281 111.0(8)
C28 C25 C281 66.6(13)
C27 C25 C26 109.3(18)
C261 C25 C26 53.2(14)
C271 C25 C26 62.3(15)
C18 C25 C26 109.6(8)
C28 C25 C26 100.4(13)
C281 C25 C26 139.5(10)
O3 C29 C30 123.8(5)
O3 C29 C34 118.7(5)
C30 C29 C34 117.5(6)
C31 C30 C29 118.5(5)
C31 C30 C35 120.9(5)
C29 C30 C35 120.6(5)
C30 C31 C32 124.6(5)
C33 C32 C31 115.7(5)
C33 C32 C39 120.7(5)
C31 C32 C39 123.5(5)
C34 C33 C32 121.6(6)
C33 C34 C29 122.1(6)
C36 C35 C38 107.2(5)
C36 C35 C37 108.9(5)
C38 C35 C37 107.6(5)
C36 C35 C30 110.2(5)
C38 C35 C30 112.7(5)
C37 C35 C30 110.2(5)
C42 C39 C32 112.3(5)
C42 C39 C41 108.4(5)
C32 C39 C41 109.6(6)
C42 C39 C40 108.6(6)
C32 C39 C40 109.5(5)
C41 C39 C40 108.3(5)
C44 C43 O4 109.0(7)
C43 C44 C45 108.3(7)
C44 C45 C46 104.8(6)
O4 C46 C45 107.7(6)
O5 C47 C48 106.0(6)
C47 C48 C49 104.1(7)
C50 C49 C48 104.6(9)
C49 C50 O5 111.5(7)
C52 C51 O6 108.0(6)
C51 C52 C53 106.6(7)
C54 C53 C52 102.7(7)
O6 C54 C53 105.0(6)
O61 C55 C60 123.2(18)
O61 C55 C56 117.1(18)
C60 C55 C56 119.7(7)
C57 C56 C55 119.3(7)
C57 C56 C61 118.4(15)
C55 C56 C61 122.2(15)
C56 C57 C58 121.0(7)
C57 C58 C59 119.7(7)
C57 C58 C65 122.6(12)
C59 C58 C65 117.6(13)
C60 C59 C58 119.5(7)
C55 C60 C59 120.8(7)
C56 C61 C64 112(4)
C56 C61 C63 113(3)
C64 C61 C63 106.2(19)
C56 C61 C62 114.7(17)
C64 C61 C62 105.6(18)
C63 C61 C62 104.4(19)
C68 C65 C67 112.5(15)
C68 C65 C58 106(2)
C67 C65 C58 106(2)
C68 C65 C66 111(2)
C67 C65 C66 109(2)
C58 C65 C66 111(5)

loop_
_geom_bond_atom_site_label_1
_geom_bond_atom_site_label_2
_geom_bond_distance
Gd1 O3 2.162(4)
Gd1 O1 2.165(4)
Gd1 O2 2.170(4)
Gd1 O6 2.444(4)
Gd1 O4 2.475(4)
Gd1 O5 2.515(4)
O1 C1 1.343(7)
O2 C15 1.343(7)
O3 C29 1.341(7)
O4 C43 1.446(8)
O4 C46 1.446(8)
O5 C50 1.423(8)
O5 C47 1.465(7)
O6 C54 1.449(8)
O6 C51 1.451(8)
O61 C55 1.36(8)
C1 C6 1.393(9)
C1 C2 1.413(8)
C2 C3 1.400(8)
C2 C7 1.532(8)
C3 C4 1.389(9)
C4 C5 1.386(9)
C4 C11 1.535(8)
C5 C6 1.379(9)
C7 C8 1.537(10)
C7 C9 1.539(8)
C7 C10 1.541(9)
C11 C12 1.515(11)
C11 C14 1.532(10)
C11 C13 1.538(11)
C15 C20 1.403(9)
C15 C16 1.415(8)
C16 C17 1.398(8)
C16 C21 1.538(9)
C17 C18 1.389(9)
C18 C19 1.398(10)
C18 C25 1.541(9)
C19 C20 1.380(9)
C21 C23 1.532(9)
C21 C22 1.535(8)
C21 C24 1.536(9)
C25 C27 1.39(2)
C25 C261 1.42(2)
C25 C271 1.53(2)
C25 C28 1.54(2)
C25 C281 1.605(19)
C25 C26 1.63(2)
C29 C30 1.409(8)
C29 C34 1.410(9)
C30 C31 1.389(8)
C30 C35 1.542(8)
C31 C32 1.398(8)
C32 C33 1.392(9)
C32 C39 1.529(8)
C33 C34 1.378(9)
C35 C36 1.530(9)
C35 C38 1.532(9)
C35 C37 1.538(9)
C39 C42 1.524(9)
C39 C41 1.537(9)
C39 C40 1.540(9)
C43 C44 1.420(11)
C44 C45 1.459(11)
C45 C46 1.489(10)
C47 C48 1.479(12)
C48 C49 1.513(14)
C49 C50 1.370(13)
C51 C52 1.427(11)
C52 C53 1.500(12)
C53 C54 1.481(11)
C55 C60 1.405(8)
C55 C56 1.413(9)
C56 C57 1.403(9)
C56 C61 1.54(3)
C57 C58 1.404(9)
C58 C59 1.409(8)
C58 C65 1.53(2)
C59 C60 1.406(8)
C61 C64 1.55(3)
C61 C63 1.58(3)
C61 C62 1.59(3)
C65 C68 1.49(2)
C65 C67 1.52(2)
C65 C66 1.54(4)
